data_4509343
loop_
_publ_author_name
'Wishkerman, Sara'
'Bernstein, Joel'
'Hickey, Magali B.'

_publ_section_title
;
 Crystal Engineering with Cocrystals of Benzo-[18]Crown-6 and Urea and
 Thiourea Derivatives
;
_journal_issue 7
_journal_name_full 'Crystal Growth &amp; Design'
_journal_page_first 3204
_journal_paper_doi 10.1021/cg801261h
_journal_volume 9
_journal_year 2009
_chemical_formula_sum 'C13.33 H25.33 N5.33 O4 S2.67'
_chemical_formula_weight 409.88
_chemical_name_systematic
; 
 ? 
;
_space_group_IT_number 14
_symmetry_space_group_name_Hall '-P 2yn'
_symmetry_space_group_name_H-M 'P 1 21/n 1'
_atom_sites_solution_hydrogens geom
_atom_sites_solution_primary direct
_atom_sites_solution_secondary difmap
_audit_creation_method SHELXL-97
_cell_angle_alpha 90.00
_cell_angle_beta 96.404(12)
_cell_angle_gamma 90.00
_cell_formula_units_Z 6
_cell_length_a 10.854(6)
_cell_length_b 9.211(5)
_cell_length_c 30.931(18)
_cell_measurement_temperature 293(2)
_cell_volume 3073(3)
_computing_structure_refinement 'SHELXL-97 (Sheldrick, 1997)'
_computing_structure_solution 'SHELXS-97 (Sheldrick, 1990)'
_diffrn_ambient_temperature 293(2)
_diffrn_measured_fraction_theta_full 0.896
_diffrn_measured_fraction_theta_max 0.896
_diffrn_radiation_monochromator graphite
_diffrn_radiation_source 'fine-focus sealed tube'
_diffrn_radiation_type MoK\a
_diffrn_radiation_wavelength 0.71073
_diffrn_reflns_av_R_equivalents 0.0631
_diffrn_reflns_av_sigmaI/netI 0.1232
_diffrn_reflns_limit_h_max 14
_diffrn_reflns_limit_h_min -10
_diffrn_reflns_limit_k_max 12
_diffrn_reflns_limit_k_min -11
_diffrn_reflns_limit_l_max 35
_diffrn_reflns_limit_l_min -40
_diffrn_reflns_number 13816
_diffrn_reflns_theta_full 28.22
_diffrn_reflns_theta_max 28.22
_diffrn_reflns_theta_min 1.32
_exptl_absorpt_coefficient_mu 0.356
_exptl_absorpt_correction_T_max 0.9653
_exptl_absorpt_correction_T_min 0.9322
_exptl_crystal_density_diffrn 1.329
_exptl_crystal_density_method 'not measured'
_exptl_crystal_F_000 1304
_exptl_crystal_size_max 0.20
_exptl_crystal_size_mid 0.10
_exptl_crystal_size_min 0.10
_refine_diff_density_max 0.977
_refine_diff_density_min -0.568
_refine_diff_density_rms 0.085
_refine_ls_extinction_method none
_refine_ls_goodness_of_fit_ref 1.059
_refine_ls_hydrogen_treatment mixed
_refine_ls_matrix_type full
_refine_ls_number_parameters 375
_refine_ls_number_reflns 6794
_refine_ls_number_restraints 0
_refine_ls_restrained_S_all 1.059
_refine_ls_R_factor_all 0.1771
_refine_ls_R_factor_gt 0.0912
_refine_ls_shift/su_max 0.006
_refine_ls_shift/su_mean 0.000
_refine_ls_structure_factor_coef Fsqd
_refine_ls_weighting_details 'calc w=1/[\s^2^(Fo^2^)+(0.1322P)^2^+0.0633P] where P=(Fo^2^+2Fc^2^)/3'
_refine_ls_weighting_scheme calc
_refine_ls_wR_factor_gt 0.2321
_refine_ls_wR_factor_ref 0.2709
_reflns_number_gt 3250
_reflns_number_total 6794
_reflns_threshold_expression >2sigma(I)
_cod_data_source_file cg801261hsup4.cif
_cod_data_source_block sw4
_cod_database_code 4509343

loop_
_symmetry_equiv_pos_as_xyz
'x, y, z'
'-x+1/2, y+1/2, -z+1/2'
'-x, -y, -z'
'x-1/2, -y-1/2, z-1/2'

loop_
_atom_site_label
_atom_site_type_symbol
_atom_site_fract_x
_atom_site_fract_y
_atom_site_fract_z
_atom_site_U_iso_or_equiv
_atom_site_adp_type
_atom_site_occupancy
_atom_site_symmetry_multiplicity
_atom_site_calc_flag
_atom_site_refinement_flags
_atom_site_disorder_assembly
_atom_site_disorder_group
S1 S 0.26401(11) 1.02187(15) 0.17960(4) 0.0393(4) Uani 1 1 d . . .
S3 S 0.40432(13) 0.43728(17) 0.20647(5) 0.0515(4) Uani 1 1 d . . .
C19 C 0.3655(4) 0.6146(6) 0.19770(19) 0.0406(14) Uani 1 1 d . . .
N5 N 0.3813(5) 0.6807(7) 0.1608(2) 0.0495(14) Uani 1 1 d . . .
N6 N 0.3183(5) 0.6908(7) 0.2282(2) 0.0523(15) Uani 1 1 d . . .
C17 C 0.1254(5) 0.9555(6) 0.15559(18) 0.0412(13) Uani 1 1 d . . .
N2 N 0.0315(4) 0.9363(6) 0.17855(17) 0.0586(14) Uani 1 1 d . . .
H2A H -0.0385 0.9057 0.1661 0.070 Uiso 1 1 calc R . .
H2B H 0.0402 0.9544 0.2060 0.070 Uiso 1 1 calc R . .
N1 N 0.1113(5) 0.9274(6) 0.11333(16) 0.0692(17) Uani 1 1 d . . .
H17 H 0.0412 0.8968 0.1010 0.083 Uiso 1 1 calc R . .
H17A H 0.1723 0.9398 0.0982 0.083 Uiso 1 1 calc R . .
S2 S 0.54034(13) 0.53018(17) 0.08230(5) 0.0481(4) Uani 1 1 d . . .
S4 S 0.37704(15) -0.05003(17) 0.05483(5) 0.0541(5) Uani 1 1 d . . .
O2 O 0.8148(3) 0.9649(5) 0.09693(13) 0.0541(11) Uani 1 1 d . . .
C20 C 0.4210(4) 0.1241(6) 0.06262(18) 0.0394(13) Uani 1 1 d . . .
N8 N 0.3949(5) 0.1977(7) 0.09795(18) 0.0517(14) Uani 1 1 d . . .
O1 O 0.9156(3) 0.7333(4) 0.05030(12) 0.0453(10) Uani 1 1 d . . .
N7 N 0.4802(5) 0.1935(8) 0.0335(2) 0.0561(15) Uani 1 1 d . . .
O6 O 1.0449(3) 0.5223(5) 0.08805(14) 0.0536(11) Uani 1 1 d . . .
N4 N 0.6669(4) 0.4389(6) 0.15609(16) 0.0533(13) Uani 1 1 d . . .
H19 H 0.7338 0.4267 0.1734 0.064 Uiso 1 1 calc R . .
H19A H 0.5969 0.4113 0.1638 0.064 Uiso 1 1 calc R . .
O5 O 0.9755(5) 0.4282(6) 0.16893(16) 0.0859(16) Uani 1 1 d . . .
C18 C 0.6715(4) 0.5004(6) 0.11761(18) 0.0383(13) Uani 1 1 d . . .
C1 C 1.0197(5) 0.6900(6) 0.03140(19) 0.0440(14) Uani 1 1 d . . .
N3 N 0.7813(4) 0.5409(6) 0.10728(17) 0.0608(15) Uani 1 1 d . . .
H18 H 0.8465 0.5271 0.1253 0.073 Uiso 1 1 calc R . .
H18A H 0.7876 0.5811 0.0825 0.073 Uiso 1 1 calc R . .
C6 C 1.0911(4) 0.5824(7) 0.0530(2) 0.0476(15) Uani 1 1 d . . .
C16 C 0.8413(6) 0.8490(7) 0.03037(19) 0.0585(17) Uani 1 1 d . . .
H16 H 0.7984 0.8165 0.0029 0.070 Uiso 1 1 calc R . .
H16A H 0.8939 0.9303 0.0246 0.070 Uiso 1 1 calc R . .
C7 C 1.1175(5) 0.4096(8) 0.1115(2) 0.068(2) Uani 1 1 d . . .
H7 H 1.1900 0.4517 0.1280 0.081 Uiso 1 1 calc R C .
H7A H 1.1452 0.3398 0.0912 0.081 Uiso 1 1 calc R . .
C15 C 0.7489(5) 0.8959(7) 0.0603(2) 0.0577(18) Uani 1 1 d . . .
H15 H 0.6895 0.9627 0.0454 0.069 Uiso 1 1 calc R . .
H15A H 0.7042 0.8123 0.0695 0.069 Uiso 1 1 calc R . .
O3 O 0.7513(4) 0.8867(6) 0.18365(15) 0.0714(14) Uani 1 1 d . . .
C2 C 1.0563(6) 0.7522(9) -0.0063(2) 0.070(2) Uani 1 1 d . . .
H2 H 1.0083 0.8241 -0.0211 0.084 Uiso 1 1 calc R . .
C5 C 1.2004(6) 0.5407(8) 0.0376(3) 0.069(2) Uani 1 1 d . . .
H5 H 1.2494 0.4694 0.0523 0.083 Uiso 1 1 calc R . .
C11 C 0.7993(6) 0.7105(9) 0.2387(2) 0.074(2) Uani 1 1 d . . .
H11 H 0.8635 0.7815 0.2472 0.089 Uiso 1 1 calc R A 1
H11A H 0.7654 0.6804 0.2651 0.089 Uiso 1 1 calc R A 1
C10 C 0.9834(6) 0.5800(8) 0.2305(2) 0.0668(19) Uani 1 1 d . . .
H10 H 1.0048 0.5734 0.2617 0.080 Uiso 1 1 calc R B 1
H10A H 1.0194 0.6687 0.2206 0.080 Uiso 1 1 calc R B 1
C14 C 0.7347(6) 1.0434(8) 0.1230(2) 0.069(2) Uani 1 1 d . . .
H14 H 0.6755 1.0991 0.1039 0.082 Uiso 1 1 calc R . .
H14A H 0.7843 1.1113 0.1415 0.082 Uiso 1 1 calc R . .
C13 C 0.6644(6) 0.9461(9) 0.1513(2) 0.078(2) Uani 1 1 d . . .
H13 H 0.6027 1.0019 0.1645 0.094 Uiso 1 1 calc R . .
H13A H 0.6226 0.8693 0.1339 0.094 Uiso 1 1 calc R . .
C8 C 1.0377(7) 0.3348(9) 0.1420(3) 0.083(2) Uani 1 1 d . . .
H8 H 0.9762 0.2765 0.1247 0.100 Uiso 1 1 calc R . .
H8A H 1.0898 0.2690 0.1605 0.100 Uiso 1 1 calc R . .
O4A O 0.8568(9) 0.5868(16) 0.2215(4) 0.054(4) Uiso 0.45(2) 1 d P C 1
O4B O 0.8766(6) 0.6522(11) 0.2079(3) 0.044(3) Uiso 0.55(2) 1 d P C 2
C12 C 0.6991(5) 0.7844(8) 0.2103(2) 0.067(2) Uani 1 1 d . C .
H12 H 0.6515 0.7133 0.1923 0.080 Uiso 1 1 calc R . .
H12A H 0.6435 0.8331 0.2281 0.080 Uiso 1 1 calc R . .
C9 C 1.0343(16) 0.461(3) 0.2105(8) 0.061(7) Uiso 0.39(3) 1 d P C 1
C9' C 1.0551(9) 0.5209(14) 0.1938(4) 0.043(4) Uiso 0.61(3) 1 d P C 2
C3 C 1.1672(8) 0.7047(11) -0.0219(3) 0.086(3) Uani 1 1 d . . .
H3 H 1.1914 0.7424 -0.0476 0.103 Uiso 1 1 calc R . .
C4 C 1.2374(8) 0.6038(12) 0.0009(3) 0.091(3) Uani 1 1 d . . .
H4 H 1.3125 0.5763 -0.0084 0.109 Uiso 1 1 calc R . .
H20 H 0.364(4) 0.764(6) 0.1575(17) 0.031(16) Uiso 1 1 d . . .
H26 H 0.419(5) 0.276(7) 0.1009(18) 0.041(18) Uiso 1 1 d . . .
H23 H 0.297(4) 0.654(6) 0.2495(17) 0.023(14) Uiso 1 1 d . . .
H25 H 0.495(5) 0.270(7) 0.0361(19) 0.036(19) Uiso 1 1 d . . .
H22 H 0.304(5) 0.758(7) 0.220(2) 0.04(2) Uiso 1 1 d . . .
H24 H 0.497(7) 0.133(10) 0.008(3) 0.11(3) Uiso 1 1 d . . .
H21 H 0.403(6) 0.642(8) 0.143(2) 0.05(2) Uiso 1 1 d . . .
H27 H 0.348(8) 0.129(11) 0.127(3) 0.15(4) Uiso 1 1 d . . .

loop_
_atom_site_aniso_label
_atom_site_aniso_U_11
_atom_site_aniso_U_22
_atom_site_aniso_U_33
_atom_site_aniso_U_23
_atom_site_aniso_U_13
_atom_site_aniso_U_12
S1 0.0390(7) 0.0383(8) 0.0397(8) -0.0008(6) 0.0012(5) -0.0030(5)
S3 0.0537(8) 0.0414(9) 0.0617(10) 0.0081(8) 0.0166(7) 0.0107(6)
C19 0.030(2) 0.048(4) 0.043(4) 0.004(3) 0.001(2) -0.002(2)
N5 0.056(3) 0.042(4) 0.053(4) 0.007(3) 0.016(3) 0.015(3)
N6 0.069(4) 0.039(4) 0.051(4) 0.011(3) 0.017(3) 0.007(3)
C17 0.038(3) 0.041(3) 0.044(3) 0.006(3) 0.001(2) 0.005(2)
N2 0.040(2) 0.073(4) 0.063(3) 0.001(3) 0.005(2) -0.012(2)
N1 0.054(3) 0.095(5) 0.056(4) -0.013(3) -0.010(3) -0.011(3)
S2 0.0456(7) 0.0509(10) 0.0477(9) -0.0028(7) 0.0048(6) 0.0013(6)
S4 0.0650(9) 0.0456(10) 0.0533(10) -0.0067(8) 0.0135(7) -0.0098(7)
O2 0.041(2) 0.067(3) 0.052(3) 0.000(2) -0.0032(18) 0.0104(19)
C20 0.033(2) 0.047(4) 0.038(3) 0.000(3) -0.002(2) 0.001(2)
N8 0.060(3) 0.037(3) 0.061(4) -0.013(3) 0.018(3) -0.006(3)
O1 0.0428(19) 0.051(3) 0.044(2) 0.0027(19) 0.0114(16) 0.0055(17)
N7 0.068(3) 0.049(4) 0.054(4) -0.004(3) 0.018(3) -0.011(3)
O6 0.0339(18) 0.065(3) 0.062(3) -0.004(2) 0.0080(18) 0.0156(18)
N4 0.041(2) 0.067(4) 0.052(3) 0.016(3) 0.007(2) -0.002(2)
O5 0.092(3) 0.092(4) 0.071(3) 0.001(3) -0.001(3) 0.041(3)
C18 0.036(3) 0.036(3) 0.045(3) -0.004(3) 0.011(2) 0.005(2)
C1 0.042(3) 0.048(4) 0.043(3) -0.017(3) 0.011(2) -0.017(3)
N3 0.038(2) 0.081(4) 0.066(4) 0.022(3) 0.017(2) 0.003(2)
C6 0.030(3) 0.055(4) 0.058(4) -0.021(3) 0.010(3) -0.008(2)
C16 0.071(4) 0.055(4) 0.046(4) 0.009(3) -0.010(3) 0.004(3)
C7 0.046(3) 0.063(5) 0.089(6) -0.018(4) -0.012(4) 0.028(3)
C15 0.044(3) 0.056(4) 0.069(4) 0.005(3) -0.012(3) 0.014(3)
O3 0.047(2) 0.101(4) 0.065(3) 0.000(3) 0.000(2) -0.009(2)
C2 0.073(4) 0.073(5) 0.068(5) -0.026(4) 0.019(4) -0.024(4)
C5 0.046(3) 0.078(5) 0.084(5) -0.039(4) 0.017(3) -0.007(3)
C11 0.071(4) 0.089(6) 0.066(5) -0.015(4) 0.023(4) 0.001(4)
C10 0.058(4) 0.074(5) 0.067(5) 0.009(4) -0.001(3) -0.012(3)
C14 0.056(4) 0.074(5) 0.073(5) -0.014(4) -0.005(3) 0.019(3)
C13 0.040(3) 0.125(7) 0.069(5) -0.015(5) 0.006(3) 0.008(4)
C8 0.096(5) 0.077(6) 0.074(5) -0.002(5) 0.000(4) 0.046(5)
C12 0.053(4) 0.076(5) 0.076(5) -0.021(4) 0.029(3) -0.005(3)
C3 0.100(6) 0.103(7) 0.062(5) -0.027(5) 0.044(5) -0.048(5)
C4 0.073(5) 0.115(8) 0.092(7) -0.051(6) 0.039(5) -0.033(5)

loop_
_atom_type_symbol
_atom_type_description
_atom_type_scat_dispersion_real
_atom_type_scat_dispersion_imag
_atom_type_scat_source
C C 0.0033 0.0016 'International Tables Vol C Tables 4.2.6.8 and 6.1.1.4'
H H 0.0000 0.0000 'International Tables Vol C Tables 4.2.6.8 and 6.1.1.4'
N N 0.0061 0.0033 'International Tables Vol C Tables 4.2.6.8 and 6.1.1.4'
O O 0.0106 0.0060 'International Tables Vol C Tables 4.2.6.8 and 6.1.1.4'
S S 0.1246 0.1234 'International Tables Vol C Tables 4.2.6.8 and 6.1.1.4'

loop_
_geom_angle_atom_site_label_1
_geom_angle_atom_site_label_2
_geom_angle_atom_site_label_3
_geom_angle
N5 C19 N6 118.0(6)
N5 C19 S3 121.7(5)
N6 C19 S3 120.3(5)
N2 C17 N1 119.7(5)
N2 C17 S1 120.6(4)
N1 C17 S1 119.8(4)
C15 O2 C14 112.9(4)
N7 C20 N8 118.1(6)
N7 C20 S4 120.8(5)
N8 C20 S4 121.0(5)
C1 O1 C16 118.5(5)
C6 O6 C7 117.5(5)
C9' O5 C9 33.6(9)
C9' O5 C8 113.1(7)
C9 O5 C8 118.0(9)
N3 C18 N4 117.6(5)
N3 C18 S2 120.5(5)
N4 C18 S2 121.9(4)
C6 C1 O1 116.2(5)
C6 C1 C2 120.0(6)
O1 C1 C2 123.7(6)
O6 C6 C5 124.6(6)
O6 C6 C1 116.0(5)
C5 C6 C1 119.4(7)
O1 C16 C15 109.3(5)
O6 C7 C8 108.7(5)
O2 C15 C16 108.0(4)
C13 O3 C12 113.3(5)
C1 C2 C3 119.3(8)
C4 C5 C6 120.5(8)
O4A C11 O4B 31.4(5)
O4A C11 C12 117.7(7)
O4B C11 C12 102.8(6)
O4A C10 C9 112.4(9)
O4A C10 O4B 31.9(5)
C18 C10 O4B 118.7(9)
O4A C10 C9' 116.2(7)
C18 C10 C9' 31.3(9)
O4B C10 C9' 104.4(6)
O2 C14 C13 113.6(6)
O3 C13 C14 107.5(5)
O5 C8 C7 115.6(7)
C10 O4A C11 115.4(9)
C11 O4B C10 110.2(7)
O3 C12 C11 109.7(5)
O5 C9 C10 114.1(14)
O5 C9' C10 106.9(8)
C4 C3 C2 119.1(8)
C3 C4 C5 121.6(8)

loop_
_geom_bond_atom_site_label_1
_geom_bond_atom_site_label_2
_geom_bond_distance
S1 C17 1.715(5)
S3 C19 1.701(6)
C19 N5 1.323(8)
C19 N6 1.323(8)
C17 N2 1.317(7)
C17 N1 1.324(7)
S2 C18 1.717(5)
S4 C20 1.683(6)
O2 C15 1.422(7)
O2 C14 1.444(7)
C20 N7 1.326(8)
C20 N8 1.343(7)
O1 C1 1.388(6)
O1 C16 1.434(7)
O6 C6 1.363(7)
O6 C7 1.448(7)
N4 C18 1.324(7)
O5 C9' 1.384(11)
O5 C9 1.401(19)
O5 C8 1.421(8)
C18 N3 1.322(7)
C1 C6 1.383(8)
C1 C2 1.398(9)
C6 C5 1.380(8)
C16 C15 1.502(9)
C7 C8 1.514(10)
O3 C13 1.407(7)
O3 C12 1.412(8)
C2 C3 1.415(11)
C5 C4 1.374(11)
C11 O4A 1.431(12)
C11 O4B 1.443(10)
C11 C12 1.485(9)
C10 O4A 1.373(10)
C10 C18 1.405(19)
C10 O4B 1.446(9)
C10 C9' 1.545(13)
C14 C13 1.515(10)
C3 C4 1.350(12)
